data_9001804
loop_
_publ_author_name
'Horiuchi, H.'
'Saito, A.'
'Tachi, T.'
'Nagasawa, H.'

_publ_section_title
;
 Structure of synthetic Li2(Mg,Cu)Cu2[Si2O6]2: A unique chain silicate
 related to pyroxene
;
_journal_name_full 'American Mineralogist'
_journal_page_first 143
_journal_page_last 148
_journal_volume 82
_journal_year 1997
_chemical_formula_structural Li2(Mg,Cu)Cu2[Si2O6]2
_chemical_formula_sum 'Cu2.13 Li2 Mg0.87 O12 Si4'
_space_group_IT_number 2
_symmetry_space_group_name_Hall '-P 1'
_symmetry_space_group_name_H-M 'P -1'
_cell_angle_alpha 99.911
_cell_angle_beta 97.436
_cell_angle_gamma 84.52
_cell_formula_units_Z 1
_cell_length_a 5.7068
_cell_length_b 7.4784
_cell_length_c 5.2193
_cell_volume 216.966
_database_code_amcsd 0001860
_exptl_crystal_density_diffrn 3.633
_cod_original_formula_sum 'Mg.87 Cu2.13 Si4 Li2 O12'
_cod_database_code 9001804
_amcsd_formula_title Li2(Mg,Cu)Cu2[Si2O6]2

loop_
_space_group_symop_operation_xyz
x,y,z
-x,-y,-z

loop_
_atom_site_aniso_label
_atom_site_aniso_U_11
_atom_site_aniso_U_22
_atom_site_aniso_U_33
_atom_site_aniso_U_12
_atom_site_aniso_U_13
_atom_site_aniso_U_23
Mg 0.00613 0.00492 0.00568 -0.00126 0.00336 -0.00095
Cu1 0.00613 0.00492 0.00568 -0.00126 0.00336 -0.00095
Cu2 0.00544 0.00514 0.00634 -0.00084 0.00264 0.00017
Si1 0.00274 0.00519 0.00462 0.00000 0.00131 0.00038
Si2 0.00274 0.00437 0.00410 0.00021 0.00058 0.00019
Li 0.00807 0.03554 0.03303 0.00000 -0.00292 0.01901
O1 0.00371 0.01121 0.00912 0.00189 0.00263 0.00285
O2 0.00468 0.00930 0.00581 -0.00105 0.00277 -0.00152
O3 0.00678 0.00875 0.00647 -0.00168 -0.00146 0.00361
O4 0.00516 0.00656 0.00753 -0.00231 0.00175 -0.00057
O5 0.00936 0.00492 0.00912 0.00084 0.00102 0.00038
O6 0.00452 0.00629 0.00634 -0.00105 0.00161 0.00019

loop_
_atom_site_label
_atom_site_fract_x
_atom_site_fract_y
_atom_site_fract_z
_atom_site_occupancy
Mg 0.00000 0.00000 0.00000 0.87000
Cu1 0.00000 0.00000 0.00000 0.13000
Cu2 0.83770 0.18327 0.50890 1.00000
Si1 0.40930 0.18590 0.77950 1.00000
Si2 0.22240 0.37210 0.30030 1.00000
Li 0.76000 0.40900 0.07300 1.00000
O1 0.68450 0.09550 0.76250 1.00000
O2 0.41090 0.31110 0.07620 1.00000
O3 0.36020 0.34300 0.58620 1.00000
O4 0.19530 0.05430 0.73060 1.00000
O5 0.13540 0.57890 0.27640 1.00000
O6 -0.00140 0.24670 0.22850 1.00000

loop_
_cod_changelog_entry_id
_cod_changelog_entry_author
_cod_changelog_entry_date
_cod_changelog_entry_text
1
;cod-tools version 3.10.1
Id: cif_fix_AMCSD_atom_labels 10224 2024-08-07 11:09:31Z saulius
;
2024-08-07T19:38:18+03:00
;Changed the following '_atom_site_label' values:
the first duplicated label 'Cu'  converted to 'Cu1'
duplicated label 'Cu' at index 2 converted to 'Cu2'
;

loop_
_cod_related_entry_id
_cod_related_entry_database
_cod_related_entry_code
1 AMCSD 0001860
